data_4125343
loop_
_publ_author_name
'Metrano, Anthony J.'
'Abascal, Nadia C.'
'Mercado, Brandon Q.'
'Paulson, Eric K.'
'Hurtley, Anna E.'
'Miller, Scott J.'

_publ_section_title
;
 Diversity of Secondary Structure in Catalytic Peptides with
 \b-Turn-Biased Sequences.
;
_journal_issue 1
_journal_name_full 'Journal of the American Chemical Society'
_journal_page_first 492
_journal_page_last 516
_journal_paper_doi 10.1021/jacs.6b11348
_journal_volume 139
_journal_year 2017
_chemical_absolute_configuration ad
_chemical_formula_moiety 'C27 H47 N5 O7'
_chemical_formula_sum 'C27 H47 N5 O7'
_chemical_formula_weight 553.69
_space_group_crystal_system monoclinic
_space_group_IT_number 4
_space_group_name_Hall 'P 2yb'
_space_group_name_H-M_alt 'P 1 21 1'
_symmetry_space_group_name_Hall 'P 2yb'
_symmetry_space_group_name_H-M 'P 1 21 1'
_atom_sites_solution_hydrogens mixed
_atom_sites_solution_primary direct
_atom_sites_solution_secondary difmap
_audit_creation_method SHELXL-2014/7
_cell_angle_alpha 90
_cell_angle_beta 91.065(2)
_cell_angle_gamma 90
_cell_formula_units_Z 4
_cell_length_a 11.7452(8)
_cell_length_b 16.8106(12)
_cell_length_c 15.9153(11)
_cell_measurement_reflns_used 740
_cell_measurement_temperature 93(2)
_cell_measurement_theta_max 68.3
_cell_measurement_theta_min 2.6
_cell_volume 3141.8(4)
_computing_cell_refinement 'CrystalClear-SM Expert 2.0 r15 (Rigaku, 2011)'
_computing_data_collection 'CrystalClear-SM Expert 2.0 r15 (Rigaku, 2011)'
_computing_data_reduction 'CrystalClear-SM Expert 2.0 r15 (Rigaku, 2011)'
_computing_molecular_graphics
; 
Dolomanov, O.V.; Bourhis, L.J.; Gildea, R.J.; Howard, J.A.K.; Puschmann, H., 
OLEX2: A complete structure solution, refinement and analysis program 
(2009). J. Appl. Cryst., 42, 339-341. 
;
_computing_publication_material 'CIFTAB-2013/2 (Sheldrick, 2014)'
_computing_structure_refinement 'SHELXL-2014/7 (Sheldrick, 2014)'
_computing_structure_solution 'SHELXT-2014/5 (Sheldrick, 2014)'
_diffrn_ambient_temperature 93(2)
_diffrn_detector_area_resol_mean 22.2
_diffrn_measured_fraction_theta_full 0.998
_diffrn_measured_fraction_theta_max 0.992
_diffrn_measurement_device_type 'Rigaku Saturn 944+ CCD'
_diffrn_measurement_method \w
_diffrn_radiation_type CuK\a
_diffrn_radiation_wavelength 1.54178
_diffrn_reflns_av_R_equivalents 0.0546
_diffrn_reflns_av_unetI/netI 0.0231
_diffrn_reflns_Laue_measured_fraction_full 0.998
_diffrn_reflns_Laue_measured_fraction_max 0.992
_diffrn_reflns_limit_h_max 14
_diffrn_reflns_limit_h_min -14
_diffrn_reflns_limit_k_max 20
_diffrn_reflns_limit_k_min -20
_diffrn_reflns_limit_l_max 19
_diffrn_reflns_limit_l_min -19
_diffrn_reflns_number 114126
_diffrn_reflns_point_group_measured_fraction_full 0.996
_diffrn_reflns_point_group_measured_fraction_max 0.988
_diffrn_reflns_theta_full 67.679
_diffrn_reflns_theta_max 68.182
_diffrn_reflns_theta_min 2.777
_diffrn_source 'Sealed Tube'
_exptl_absorpt_coefficient_mu 0.694
_exptl_absorpt_correction_T_max 1.000
_exptl_absorpt_correction_T_min 0.786
_exptl_absorpt_correction_type multi-scan
_exptl_absorpt_process_details 'Jacobson, R. (1998) Private Communication'
_exptl_crystal_colour Colorless
_exptl_crystal_density_diffrn 1.171
_exptl_crystal_density_method 'not measured'
_exptl_crystal_description Prism
_exptl_crystal_F_000 1200
_exptl_crystal_size_max 0.200
_exptl_crystal_size_mid 0.200
_exptl_crystal_size_min 0.140
_refine_diff_density_max 0.225
_refine_diff_density_min -0.186
_refine_diff_density_rms 0.046
_refine_ls_abs_structure_details
; 
 Flack x determined using 4942 quotients [(I+)-(I-)]/[(I+)+(I-)] 
 (Parsons, Flack and Wagner, Acta Cryst. B69 (2013) 249-259). 
;
_refine_ls_abs_structure_Flack 0.03(4)
_refine_ls_extinction_method none
_refine_ls_goodness_of_fit_ref 1.026
_refine_ls_hydrogen_treatment mixed
_refine_ls_matrix_type full
_refine_ls_number_parameters 761
_refine_ls_number_reflns 11346
_refine_ls_number_restraints 7
_refine_ls_restrained_S_all 1.030
_refine_ls_R_factor_all 0.0361
_refine_ls_R_factor_gt 0.0342
_refine_ls_shift/su_max 0.000
_refine_ls_shift/su_mean 0.000
_refine_ls_structure_factor_coef Fsqd
_refine_ls_weighting_details 'w=1/[\s^2^(Fo^2^)+(0.0564P)^2^+0.3077P] where P=(Fo^2^+2Fc^2^)/3'
_refine_ls_weighting_scheme calc
_refine_ls_wR_factor_gt 0.0925
_refine_ls_wR_factor_ref 0.0944
_reflns_Friedel_coverage 0.921
_reflns_Friedel_fraction_full 0.994
_reflns_Friedel_fraction_max 0.984
_reflns_number_gt 10823
_reflns_number_total 11346
_reflns_threshold_expression 'I > 2\s(I)'
_cod_data_source_file ja6b11348_si_016.cif
_cod_data_source_block 007-16055
_cod_depositor_comments 'Adding full bibliography for 4125336--4125366.cif.'
_cod_database_code 4125343
_shelx_shelxl_version_number 2014/7
_shelx_space_group_comment
; 
The symmetry employed for this shelxl refinement is uniquely defined 
by the following loop, which should always be used as a source of 
symmetry information in preference to the above space-group names. 
They are only intended as comments. 
;
_shelx_estimated_absorpt_t_min 0.874
_shelx_estimated_absorpt_t_max 0.909

loop_
_space_group_symop_operation_xyz
'x, y, z'
'-x, y+1/2, -z'

loop_
_atom_site_label
_atom_site_type_symbol
_atom_site_fract_x
_atom_site_fract_y
_atom_site_fract_z
_atom_site_U_iso_or_equiv
_atom_site_adp_type
_atom_site_occupancy
_atom_site_site_symmetry_order
_atom_site_calc_flag
_atom_site_refinement_flags_posn
_atom_site_refinement_flags_adp
_atom_site_refinement_flags_occupancy
_atom_site_disorder_assembly
_atom_site_disorder_group
O1A O 1.05920(17) 0.28647(11) 0.39792(13) 0.0593(5) Uani 1 1 d . . . . .
O2A O 1.03760(16) 0.35930(12) 0.28077(12) 0.0590(5) Uani 1 1 d . . . . .
O3A O 1.04465(15) 0.49245(11) 0.43234(13) 0.0583(5) Uani 1 1 d . . . . .
O4A O 0.76054(13) 0.59466(10) 0.48026(9) 0.0455(4) Uani 1 1 d . . . . .
O5A O 0.64420(13) 0.47841(9) 0.29318(10) 0.0424(4) Uani 1 1 d . . . . .
O6A O 0.80425(14) 0.49204(15) 0.04414(11) 0.0668(6) Uani 1 1 d . . . . .
O7A O 0.77975(15) 0.57572(12) 0.15581(11) 0.0542(4) Uani 1 1 d . . . . .
N1A N 0.88059(17) 0.45404(11) 0.37074(13) 0.0428(4) Uani 1 1 d D . . . .
H1A H 0.816(2) 0.4679(19) 0.3391(17) 0.060(8) Uiso 1 1 d D . . . .
N2A N 0.81361(15) 0.60827(11) 0.34593(11) 0.0351(4) Uani 1 1 d D . . . .
H2A H 0.790(2) 0.6113(16) 0.2938(13) 0.041(7) Uiso 1 1 d D . . . .
N3A N 0.58538(15) 0.60545(11) 0.29096(11) 0.0369(4) Uani 1 1 d . . . . .
N4A N 0.64371(17) 0.48870(15) 0.11251(13) 0.0526(5) Uani 1 1 d D . . . .
H4A H 0.620(3) 0.4545(18) 0.0689(17) 0.072(9) Uiso 1 1 d D . . . .
N6A N 0.35694(17) 0.50453(15) 0.20425(14) 0.0532(5) Uani 1 1 d . . . . .
C1A C 1.1578(3) 0.2499(2) 0.3624(2) 0.0743(9) Uani 1 1 d . . . . .
H1AA H 1.1371 0.2263 0.3079 0.111 Uiso 1 1 calc R U . . .
H1AB H 1.1865 0.2083 0.4003 0.111 Uiso 1 1 calc R U . . .
H1AC H 1.2170 0.2902 0.3546 0.111 Uiso 1 1 calc R U . . .
C2A C 1.0064(2) 0.34093(14) 0.34914(16) 0.0448(5) Uani 1 1 d . . . . .
C3A C 0.90093(19) 0.37148(13) 0.39165(15) 0.0411(5) Uani 1 1 d . . . . .
H3A H 0.9122 0.3668 0.4539 0.049 Uiso 1 1 calc R U . . .
C4A C 0.95694(18) 0.50954(14) 0.39394(14) 0.0412(5) Uani 1 1 d . . . . .
C5A C 0.93322(18) 0.59508(14) 0.36663(14) 0.0385(5) Uani 1 1 d . . . . .
C6A C 0.9875(2) 0.65897(15) 0.42514(16) 0.0477(5) Uani 1 1 d . . . . .
H6AC H 0.9312 0.6922 0.4545 0.057 Uiso 0.5 1 calc R U P A 2
H6AD H 1.0455 0.6376 0.4651 0.057 Uiso 0.5 1 calc R U P A 2
H6AA H 0.9363 0.7042 0.4370 0.057 Uiso 0.5 1 calc R U P B 1
H6AB H 1.0209 0.6370 0.4778 0.057 Uiso 0.5 1 calc R U P B 1
C7AA C 1.0759(9) 0.6770(7) 0.3577(9) 0.059(2) Uani 0.5 1 d . . P C 1
H7AA H 1.0776 0.7335 0.3404 0.070 Uiso 0.5 1 calc R U P C 1
H7AB H 1.1534 0.6578 0.3725 0.070 Uiso 0.5 1 calc R U P C 1
C7AB C 1.0374(10) 0.6986(7) 0.3487(9) 0.063(3) Uani 0.5 1 d . . P C 2
H7AC H 1.1196 0.7107 0.3550 0.075 Uiso 0.5 1 calc R U P C 2
H7AD H 0.9944 0.7460 0.3294 0.075 Uiso 0.5 1 calc R U P C 2
C8A C 1.0124(2) 0.62353(16) 0.29594(16) 0.0479(6) Uani 1 1 d . . . . .
H8AC H 1.0796 0.5891 0.2878 0.057 Uiso 0.5 1 calc R U P C 2
H8AD H 0.9723 0.6344 0.2419 0.057 Uiso 0.5 1 calc R U P C 2
H8AA H 1.0601 0.5806 0.2725 0.057 Uiso 0.5 1 calc R U P C 1
H8AB H 0.9721 0.6530 0.2505 0.057 Uiso 0.5 1 calc R U P C 1
C9A C 0.73515(18) 0.60383(12) 0.40537(13) 0.0359(4) Uani 1 1 d . . . . .
C10A C 0.61178(19) 0.61487(14) 0.38059(14) 0.0389(5) Uani 1 1 d . . . . .
H10A H 0.5644 0.5768 0.4132 0.047 Uiso 1 1 calc R U . . .
C11A C 0.5730(3) 0.69994(18) 0.39918(19) 0.0600(7) Uani 1 1 d . . . . .
H11A H 0.5379 0.7029 0.4551 0.072 Uiso 0.8 1 calc R U P D 1
H11B H 0.6384 0.7371 0.3980 0.072 Uiso 0.8 1 calc R U P D 1
H11C H 0.4959 0.7000 0.4231 0.072 Uiso 0.2 1 calc R U P E 2
H11D H 0.6263 0.7261 0.4394 0.072 Uiso 0.2 1 calc R U P E 2
C12C C 0.4869(4) 0.7205(2) 0.3307(2) 0.0567(8) Uani 0.8 1 d . . P F 1
H12A H 0.4097 0.7020 0.3455 0.068 Uiso 0.8 1 calc R U P F 1
H12B H 0.4845 0.7786 0.3204 0.068 Uiso 0.8 1 calc R U P F 1
C12D C 0.5730(13) 0.7355(7) 0.3283(8) 0.047(3) Uani 0.2 1 d . . P F 2
H12C H 0.6508 0.7543 0.3163 0.056 Uiso 0.2 1 calc R U P F 2
H12D H 0.5221 0.7824 0.3303 0.056 Uiso 0.2 1 calc R U P F 2
C13A C 0.5303(3) 0.67666(16) 0.25552(17) 0.0546(6) Uani 1 1 d . . . . .
H13A H 0.4669 0.6619 0.2167 0.066 Uiso 0.8 1 calc R U P F 1
H13B H 0.5857 0.7095 0.2247 0.066 Uiso 0.8 1 calc R U P F 1
H13C H 0.4463 0.6719 0.2524 0.066 Uiso 0.2 1 calc R U P F 2
H13D H 0.5602 0.6912 0.1998 0.066 Uiso 0.2 1 calc R U P F 2
C14A C 0.59960(18) 0.53369(13) 0.25472(13) 0.0365(5) Uani 1 1 d . . . . .
C15A C 0.55615(19) 0.52304(16) 0.16454(14) 0.0435(5) Uani 1 1 d . . . . .
H15A H 0.5322 0.5757 0.1410 0.052 Uiso 1 1 calc R U . . .
C16A C 0.7457(2) 0.52419(18) 0.10789(15) 0.0510(6) Uani 1 1 d . . . . .
C17A C 0.9246(2) 0.5120(2) 0.03145(18) 0.0637(8) Uani 1 1 d . . . . .
C18A C 0.9537(3) 0.4605(3) -0.0441(2) 0.0956(14) Uani 1 1 d . . . . .
H18A H 0.9361 0.4048 -0.0318 0.143 Uiso 1 1 calc R U . . .
H18B H 1.0349 0.4657 -0.0559 0.143 Uiso 1 1 calc R U . . .
H18C H 0.9087 0.4780 -0.0932 0.143 Uiso 1 1 calc R U . . .
C19A C 0.9927(3) 0.4834(3) 0.1062(2) 0.0818(10) Uani 1 1 d . . . . .
H19A H 0.9723 0.5145 0.1558 0.123 Uiso 1 1 calc R U . . .
H19B H 1.0740 0.4900 0.0955 0.123 Uiso 1 1 calc R U . . .
H19C H 0.9762 0.4271 0.1161 0.123 Uiso 1 1 calc R U . . .
C20A C 0.9398(4) 0.5976(3) 0.0149(3) 0.1093(16) Uani 1 1 d . . . . .
H20A H 0.8897 0.6137 -0.0320 0.164 Uiso 1 1 calc R U . . .
H20B H 1.0192 0.6080 0.0006 0.164 Uiso 1 1 calc R U . . .
H20C H 0.9205 0.6280 0.0652 0.164 Uiso 1 1 calc R U . . .
C21A C 0.7980(2) 0.32088(14) 0.36487(15) 0.0432(5) Uani 1 1 d . . . . .
H21A H 0.7763 0.3348 0.3063 0.052 Uiso 1 1 calc R U . . .
H21B H 0.8209 0.2642 0.3654 0.052 Uiso 1 1 calc R U . . .
C22A C 0.6938(2) 0.33050(14) 0.41965(16) 0.0476(5) Uani 1 1 d . . . . .
H22A H 0.6803 0.3887 0.4279 0.057 Uiso 1 1 calc R U . . .
C23A C 0.5898(3) 0.29564(19) 0.3758(2) 0.0652(8) Uani 1 1 d . . . . .
H23A H 0.5758 0.3237 0.3226 0.098 Uiso 1 1 calc R U . . .
H23B H 0.5236 0.3016 0.4118 0.098 Uiso 1 1 calc R U . . .
H23C H 0.6028 0.2391 0.3645 0.098 Uiso 1 1 calc R U . . .
C24A C 0.7129(3) 0.29307(19) 0.50525(18) 0.0638(7) Uani 1 1 d . . . . .
H24A H 0.7229 0.2355 0.4989 0.096 Uiso 1 1 calc R U . . .
H24B H 0.6469 0.3035 0.5404 0.096 Uiso 1 1 calc R U . . .
H24C H 0.7813 0.3159 0.5319 0.096 Uiso 1 1 calc R U . . .
C25A C 0.4542(2) 0.46707(17) 0.16554(16) 0.0499(6) Uani 1 1 d . . . . .
H25A H 0.4336 0.4515 0.1072 0.060 Uiso 1 1 calc R U . . .
H25B H 0.4749 0.4182 0.1971 0.060 Uiso 1 1 calc R U . . .
C26 C 0.2790(3) 0.4451(2) 0.2351(2) 0.0675(8) Uani 1 1 d . . . . .
H26A H 0.2517 0.4120 0.1882 0.101 Uiso 1 1 calc R U . . .
H26B H 0.2141 0.4714 0.2612 0.101 Uiso 1 1 calc R U . . .
H26C H 0.3184 0.4116 0.2768 0.101 Uiso 1 1 calc R U . . .
C27A C 0.2962(3) 0.5553(2) 0.1434(3) 0.0803(10) Uani 1 1 d . . . . .
H27A H 0.3480 0.5963 0.1227 0.120 Uiso 1 1 calc R U . . .
H27B H 0.2315 0.5808 0.1706 0.120 Uiso 1 1 calc R U . . .
H27C H 0.2685 0.5229 0.0961 0.120 Uiso 1 1 calc R U . . .
O1B O 0.2069(2) 0.71117(13) 0.89560(13) 0.0697(6) Uani 1 1 d . . . G 2
O2B O 0.22421(18) 0.64833(13) 0.77276(13) 0.0656(5) Uani 1 1 d . . . G 2
O3B O 0.23105(16) 0.50940(12) 0.91745(14) 0.0630(5) Uani 1 1 d . . . G 2
O4B O 0.51060(14) 0.40916(12) 0.97359(10) 0.0530(4) Uani 1 1 d . . . G 2
O5B O 0.63245(14) 0.51809(10) 0.78262(11) 0.0480(4) Uani 1 1 d . . . G 2
O6B O 0.47572(13) 0.50540(11) 0.53517(10) 0.0480(4) Uani 1 1 d . . . G 2
O7B O 0.49229(13) 0.42356(10) 0.64929(10) 0.0466(4) Uani 1 1 d . . . G 2
N1B N 0.39057(18) 0.55091(13) 0.85603(13) 0.0473(5) Uani 1 1 d D . . G 2
H1B H 0.456(2) 0.5390(18) 0.8294(17) 0.054(8) Uiso 1 1 d D . . H 2
N2B N 0.46243(15) 0.39555(12) 0.83670(12) 0.0409(4) Uani 1 1 d D . . G 2
H2B H 0.485(2) 0.3951(17) 0.7829(14) 0.048(7) Uiso 1 1 d D . . I 2
N3B N 0.69361(15) 0.39228(12) 0.79316(11) 0.0395(4) Uani 1 1 d . . . G 2
N4B N 0.63856(16) 0.49997(14) 0.60454(13) 0.0463(5) Uani 1 1 d D . . G 2
H4B H 0.665(2) 0.5329(14) 0.5646(14) 0.041(6) Uiso 1 1 d D . . J 2
N6B N 0.92472(17) 0.48135(15) 0.70448(13) 0.0525(5) Uani 1 1 d . . . G 2
C1B C 0.1041(4) 0.7486(3) 0.8647(3) 0.0892(11) Uani 1 1 d . . . G 2
H1BA H 0.0581 0.7097 0.8332 0.134 Uiso 1 1 calc R U . G 2
H1BB H 0.1236 0.7930 0.8278 0.134 Uiso 1 1 calc R U . G 2
H1BC H 0.0605 0.7686 0.9122 0.134 Uiso 1 1 calc R U . G 2
C2B C 0.2590(2) 0.66230(16) 0.84226(17) 0.0519(6) Uani 1 1 d . . . G 2
C3B C 0.3693(2) 0.63226(15) 0.88076(16) 0.0489(6) Uani 1 1 d . . . G 2
H3B H 0.3633 0.6342 0.9433 0.059 Uiso 1 1 calc R U . G 2
C4B C 0.31766(19) 0.49382(16) 0.87896(15) 0.0460(5) Uani 1 1 d . . . G 2
C5B C 0.34211(19) 0.40898(15) 0.85079(15) 0.0430(5) Uani 1 1 d . . . G 2
C6B C 0.2804(2) 0.34597(17) 0.90401(18) 0.0547(6) Uani 1 1 d . . . G 2
H6BA H 0.3263 0.2976 0.9152 0.066 Uiso 1 1 calc R U . G 2
H6BB H 0.2487 0.3674 0.9566 0.066 Uiso 1 1 calc R U . G 2
C7B C 0.1919(3) 0.3358(2) 0.8335(2) 0.0719(9) Uani 1 1 d . . . G 2
H7BA H 0.1815 0.2799 0.8153 0.086 Uiso 1 1 calc R U . G 2
H7BB H 0.1177 0.3608 0.8455 0.086 Uiso 1 1 calc R U . G 2
C8B C 0.2650(2) 0.38456(18) 0.77484(17) 0.0545(6) Uani 1 1 d . . . G 2
H8BA H 0.2242 0.4297 0.7481 0.065 Uiso 1 1 calc R U . G 2
H8BB H 0.3047 0.3523 0.7324 0.065 Uiso 1 1 calc R U . G 2
C9B C 0.53829(19) 0.39938(14) 0.90044(14) 0.0413(5) Uani 1 1 d . . . G 2
C10B C 0.66318(19) 0.38744(17) 0.88184(14) 0.0459(5) Uani 1 1 d . . . G 2
H10B H 0.7094 0.4270 0.9147 0.055 Uiso 1 1 calc R U . G 2
C11B C 0.7012(3) 0.3028(2) 0.9069(2) 0.0727(9) Uani 1 1 d . . . G 2
H11E H 0.7271 0.3012 0.9664 0.087 Uiso 1 1 calc R U . G 2
H11F H 0.6380 0.2644 0.8988 0.087 Uiso 1 1 calc R U . G 2
C12B C 0.7974(3) 0.2841(2) 0.8494(2) 0.0686(8) Uani 1 1 d . . . G 2
H12E H 0.8702 0.3058 0.8719 0.082 Uiso 1 1 calc R U . G 2
H12F H 0.8054 0.2259 0.8417 0.082 Uiso 1 1 calc R U . G 2
C13B C 0.7640(2) 0.32379(15) 0.76837(16) 0.0494(6) Uani 1 1 d . . . G 2
H13E H 0.8321 0.3418 0.7380 0.059 Uiso 1 1 calc R U . G 2
H13F H 0.7198 0.2870 0.7318 0.059 Uiso 1 1 calc R U . G 2
C14B C 0.67934(18) 0.46080(14) 0.75049(13) 0.0380(5) Uani 1 1 d . . . G 2
C15B C 0.72345(18) 0.46528(15) 0.66094(14) 0.0424(5) Uani 1 1 d . . . G 2
H15B H 0.7441 0.4108 0.6410 0.051 Uiso 1 1 calc R U . G 2
C16B C 0.53125(19) 0.47227(14) 0.60067(14) 0.0412(5) Uani 1 1 d . . . G 2
C17B C 0.35073(18) 0.49793(16) 0.52397(15) 0.0442(5) Uani 1 1 d . . . G 2
C18B C 0.3158(2) 0.41198(19) 0.5157(2) 0.0628(7) Uani 1 1 d . . . G 2
H18D H 0.3621 0.3861 0.4730 0.094 Uiso 1 1 calc R U . G 2
H18E H 0.2352 0.4090 0.4988 0.094 Uiso 1 1 calc R U . G 2
H18F H 0.3273 0.3850 0.5697 0.094 Uiso 1 1 calc R U . G 2
C19B C 0.2938(3) 0.53924(19) 0.59563(19) 0.0621(7) Uani 1 1 d . . . G 2
H19D H 0.3138 0.5122 0.6484 0.093 Uiso 1 1 calc R U . G 2
H19E H 0.2111 0.5378 0.5868 0.093 Uiso 1 1 calc R U . G 2
H19F H 0.3195 0.5947 0.5985 0.093 Uiso 1 1 calc R U . G 2
C20B C 0.3289(2) 0.5433(2) 0.44270(18) 0.0626(8) Uani 1 1 d . . . G 2
H20D H 0.3526 0.5988 0.4500 0.094 Uiso 1 1 calc R U . G 2
H20E H 0.2475 0.5413 0.4281 0.094 Uiso 1 1 calc R U . G 2
H20F H 0.3725 0.5189 0.3975 0.094 Uiso 1 1 calc R U . G 2
C21B C 0.4655(3) 0.68704(18) 0.85492(18) 0.0588(7) Uani 1 1 d . . . G 2
H21C H 0.4427 0.7426 0.8663 0.071 Uiso 1 1 calc R U . G 2
H21D H 0.4755 0.6819 0.7935 0.071 Uiso 1 1 calc R U . G 2
C22B C 0.5798(2) 0.67172(17) 0.89849(18) 0.0572(6) Uani 1 1 d . . . G 2
H22B H 0.6068 0.6176 0.8820 0.069 Uiso 1 1 calc R U . G 2
C23B C 0.5709(3) 0.6744(3) 0.9925(2) 0.0875(11) Uani 1 1 d . . . G 2
H23D H 0.5362 0.7248 1.0093 0.131 Uiso 1 1 calc R U . G 2
H23E H 0.6471 0.6700 1.0182 0.131 Uiso 1 1 calc R U . G 2
H23F H 0.5235 0.6301 1.0114 0.131 Uiso 1 1 calc R U . G 2
C24B C 0.6661(4) 0.7324(4) 0.8698(3) 0.1183(18) Uani 1 1 d . . . G 2
H24D H 0.6817 0.7241 0.8102 0.177 Uiso 1 1 calc R U . G 2
H24E H 0.7369 0.7263 0.9029 0.177 Uiso 1 1 calc R U . G 2
H24F H 0.6358 0.7861 0.8779 0.177 Uiso 1 1 calc R U . G 2
C25B C 0.8281(2) 0.51840(18) 0.66145(17) 0.0527(6) Uani 1 1 d . . . G 2
H25C H 0.8488 0.5305 0.6028 0.063 Uiso 1 1 calc R U . G 2
H25D H 0.8100 0.5692 0.6896 0.063 Uiso 1 1 calc R U . G 2
C26B C 0.9861(2) 0.4295(2) 0.6476(2) 0.0677(8) Uani 1 1 d . . . G 2
H26D H 0.9340 0.3890 0.6247 0.102 Uiso 1 1 calc R U . G 2
H26E H 1.0488 0.4035 0.6783 0.102 Uiso 1 1 calc R U . G 2
H26F H 1.0167 0.4611 0.6015 0.102 Uiso 1 1 calc R U . G 2
C27B C 1.0019(3) 0.5424(2) 0.7374(2) 0.0707(8) Uani 1 1 d . . . G 2
H27D H 1.0638 0.5171 0.7697 0.106 Uiso 1 1 calc R U . G 2
H27E H 0.9600 0.5785 0.7739 0.106 Uiso 1 1 calc R U . G 2
H27F H 1.0337 0.5725 0.6906 0.106 Uiso 1 1 calc R U . G 2

loop_
_atom_site_aniso_label
_atom_site_aniso_U_11
_atom_site_aniso_U_22
_atom_site_aniso_U_33
_atom_site_aniso_U_23
_atom_site_aniso_U_13
_atom_site_aniso_U_12
O1A 0.0557(11) 0.0522(10) 0.0704(12) 0.0126(9) 0.0092(9) 0.0176(9)
O2A 0.0510(10) 0.0656(12) 0.0608(11) 0.0094(9) 0.0138(8) 0.0042(9)
O3A 0.0389(9) 0.0553(10) 0.0801(12) 0.0057(9) -0.0153(8) -0.0028(8)
O4A 0.0395(8) 0.0589(10) 0.0382(8) 0.0035(7) 0.0005(6) -0.0040(8)
O5A 0.0387(8) 0.0379(8) 0.0508(8) -0.0002(7) 0.0004(7) 0.0019(7)
O6A 0.0319(8) 0.1206(18) 0.0481(9) -0.0253(11) 0.0095(7) -0.0165(10)
O7A 0.0430(9) 0.0698(12) 0.0500(9) -0.0084(9) 0.0054(7) -0.0136(8)
N1A 0.0349(10) 0.0360(10) 0.0571(11) -0.0001(8) -0.0039(8) -0.0021(8)
N2A 0.0324(9) 0.0357(9) 0.0373(9) 0.0004(7) 0.0015(7) -0.0019(7)
N3A 0.0353(9) 0.0381(9) 0.0374(9) 0.0009(7) -0.0003(7) 0.0035(7)
N4A 0.0339(10) 0.0779(15) 0.0461(11) -0.0181(10) 0.0070(8) -0.0087(10)
N6A 0.0359(10) 0.0641(13) 0.0600(12) -0.0104(10) 0.0097(9) -0.0059(10)
C1A 0.0611(18) 0.0629(18) 0.099(2) 0.0082(17) 0.0115(17) 0.0234(15)
C2A 0.0423(12) 0.0372(11) 0.0549(14) 0.0022(10) 0.0013(10) -0.0001(10)
C3A 0.0399(12) 0.0367(11) 0.0467(12) 0.0012(9) 0.0017(10) -0.0001(9)
C4A 0.0314(11) 0.0431(12) 0.0492(12) 0.0002(10) 0.0007(9) -0.0045(9)
C5A 0.0302(10) 0.0427(12) 0.0426(11) -0.0019(9) 0.0028(8) -0.0066(9)
C6A 0.0474(13) 0.0421(12) 0.0534(13) -0.0059(10) -0.0021(11) -0.0105(11)
C7AA 0.044(5) 0.051(6) 0.080(5) 0.001(4) 0.002(4) -0.016(4)
C7AB 0.060(7) 0.055(6) 0.073(5) 0.000(4) 0.007(5) -0.026(4)
C8A 0.0380(12) 0.0564(14) 0.0494(13) 0.0017(11) 0.0060(10) -0.0091(11)
C9A 0.0374(11) 0.0319(10) 0.0385(11) -0.0002(8) 0.0032(9) -0.0032(9)
C10A 0.0350(11) 0.0432(12) 0.0387(11) -0.0033(9) 0.0041(9) 0.0019(9)
C11A 0.0607(16) 0.0577(16) 0.0616(16) -0.0171(13) -0.0036(13) 0.0199(13)
C12C 0.063(2) 0.0472(18) 0.0600(19) 0.0056(15) 0.0031(17) 0.0163(17)
C12D 0.055(8) 0.025(5) 0.061(8) 0.001(5) 0.008(6) 0.015(5)
C13A 0.0636(16) 0.0454(14) 0.0547(14) 0.0080(11) -0.0002(12) 0.0115(12)
C14A 0.0278(10) 0.0421(12) 0.0396(11) -0.0020(9) 0.0040(8) -0.0026(9)
C15A 0.0318(11) 0.0587(14) 0.0401(11) -0.0065(10) 0.0033(9) -0.0024(10)
C16A 0.0358(12) 0.0767(18) 0.0408(12) -0.0036(12) 0.0038(10) -0.0078(12)
C17A 0.0326(12) 0.100(2) 0.0587(15) -0.0124(15) 0.0099(11) -0.0159(14)
C18A 0.0481(16) 0.162(4) 0.078(2) -0.041(2) 0.0248(15) -0.020(2)
C19A 0.0502(16) 0.099(3) 0.096(2) -0.022(2) -0.0129(16) 0.0042(17)
C20A 0.081(3) 0.117(4) 0.131(4) 0.036(3) 0.048(3) -0.003(2)
C21A 0.0440(12) 0.0359(11) 0.0497(12) -0.0024(9) 0.0041(10) -0.0048(10)
C22A 0.0453(13) 0.0367(12) 0.0612(14) 0.0003(11) 0.0100(11) -0.0053(10)
C23A 0.0482(15) 0.0649(17) 0.083(2) 0.0058(15) 0.0036(14) -0.0125(13)
C24A 0.0728(19) 0.0623(17) 0.0568(15) 0.0022(13) 0.0143(14) -0.0182(14)
C25A 0.0367(12) 0.0648(16) 0.0483(12) -0.0158(12) 0.0038(10) -0.0085(11)
C26 0.0499(15) 0.077(2) 0.0766(19) -0.0139(16) 0.0207(14) -0.0144(14)
C27A 0.0391(15) 0.091(2) 0.111(3) 0.017(2) -0.0037(16) -0.0014(16)
O1B 0.0758(14) 0.0692(13) 0.0639(11) -0.0098(10) -0.0059(10) 0.0271(11)
O2B 0.0634(12) 0.0700(13) 0.0628(12) -0.0090(10) -0.0159(9) 0.0067(10)
O3B 0.0414(9) 0.0643(12) 0.0841(13) -0.0001(10) 0.0199(9) 0.0020(9)
O4B 0.0416(9) 0.0804(13) 0.0372(8) -0.0059(8) 0.0029(7) -0.0017(9)
O5B 0.0429(9) 0.0446(9) 0.0565(9) -0.0073(7) 0.0006(7) 0.0046(7)
O6B 0.0299(7) 0.0698(11) 0.0441(8) 0.0115(8) -0.0041(6) -0.0067(8)
O7B 0.0393(8) 0.0533(9) 0.0470(9) 0.0080(7) -0.0033(7) -0.0092(7)
N1B 0.0403(11) 0.0475(11) 0.0544(11) -0.0001(9) 0.0077(9) -0.0010(9)
N2B 0.0333(9) 0.0513(11) 0.0380(10) -0.0010(8) 0.0007(8) 0.0004(8)
N3B 0.0352(9) 0.0460(10) 0.0373(9) -0.0008(8) 0.0019(7) 0.0036(8)
N4B 0.0333(9) 0.0604(12) 0.0450(10) 0.0135(9) -0.0043(8) -0.0069(9)
N6B 0.0356(10) 0.0687(14) 0.0529(11) 0.0043(10) -0.0064(9) -0.0051(10)
C1B 0.085(2) 0.091(3) 0.092(2) 0.000(2) 0.000(2) 0.040(2)
C2B 0.0568(15) 0.0460(13) 0.0528(14) -0.0033(11) -0.0039(12) 0.0018(11)
C3B 0.0530(15) 0.0464(13) 0.0474(13) -0.0001(10) -0.0003(11) 0.0005(11)
C4B 0.0336(11) 0.0541(14) 0.0504(13) 0.0047(11) 0.0023(9) 0.0006(10)
C5B 0.0329(11) 0.0479(13) 0.0482(12) 0.0045(10) -0.0006(9) -0.0022(10)
C6B 0.0465(14) 0.0525(15) 0.0655(16) 0.0119(12) 0.0053(12) -0.0040(11)
C7B 0.0589(17) 0.083(2) 0.0742(19) -0.0079(16) 0.0072(14) -0.0316(16)
C8B 0.0380(13) 0.0665(17) 0.0587(15) 0.0004(12) -0.0076(11) -0.0071(12)
C9B 0.0364(11) 0.0482(13) 0.0392(11) -0.0026(10) 0.0010(9) -0.0014(10)
C10B 0.0343(11) 0.0669(16) 0.0363(11) 0.0013(10) -0.0030(9) 0.0031(11)
C11B 0.0615(18) 0.091(2) 0.0657(17) 0.0329(17) 0.0100(14) 0.0238(16)
C12B 0.076(2) 0.0607(17) 0.0690(18) 0.0067(14) 0.0035(15) 0.0180(16)
C13B 0.0501(14) 0.0418(12) 0.0564(14) -0.0031(11) 0.0023(11) 0.0060(11)
C14B 0.0294(10) 0.0438(12) 0.0407(11) -0.0027(9) -0.0030(8) -0.0031(9)
C15B 0.0326(11) 0.0522(13) 0.0424(11) 0.0046(10) -0.0017(9) -0.0004(10)
C16B 0.0342(11) 0.0490(13) 0.0405(11) 0.0026(10) -0.0027(9) -0.0031(10)
C17B 0.0290(10) 0.0539(13) 0.0495(12) 0.0045(10) -0.0026(9) -0.0014(10)
C18B 0.0497(15) 0.0607(17) 0.0774(19) -0.0082(14) -0.0175(13) -0.0033(13)
C19B 0.0551(16) 0.0629(17) 0.0689(17) 0.0037(14) 0.0135(13) 0.0049(13)
C20B 0.0389(13) 0.089(2) 0.0596(15) 0.0202(15) -0.0099(11) -0.0023(14)
C21B 0.0654(17) 0.0557(16) 0.0551(15) 0.0101(12) -0.0056(13) -0.0106(13)
C22B 0.0583(16) 0.0498(14) 0.0633(16) -0.0033(12) -0.0017(13) -0.0055(12)
C23B 0.070(2) 0.123(3) 0.0679(19) -0.001(2) -0.0204(16) -0.007(2)
C24B 0.079(3) 0.154(5) 0.121(3) 0.041(3) -0.015(2) -0.053(3)
C25B 0.0355(12) 0.0658(16) 0.0566(14) 0.0169(12) -0.0056(10) -0.0093(11)
C26B 0.0407(14) 0.092(2) 0.0706(18) -0.0053(16) -0.0019(13) -0.0008(14)
C27B 0.0485(16) 0.084(2) 0.079(2) -0.0031(17) -0.0167(14) -0.0105(15)

loop_
_atom_type_symbol
_atom_type_description
_atom_type_scat_dispersion_real
_atom_type_scat_dispersion_imag
_atom_type_scat_source
C C 0.0181 0.0091 'International Tables Vol C Tables 4.2.6.8 and 6.1.1.4'
H H 0.0000 0.0000 'International Tables Vol C Tables 4.2.6.8 and 6.1.1.4'
N N 0.0311 0.0180 'International Tables Vol C Tables 4.2.6.8 and 6.1.1.4'
O O 0.0492 0.0322 'International Tables Vol C Tables 4.2.6.8 and 6.1.1.4'

loop_
_geom_angle_atom_site_label_1
_geom_angle_atom_site_label_2
_geom_angle_atom_site_label_3
_geom_angle
C2A O1A C1A 115.5(2)
C16A O6A C17A 121.1(2)
C4A N1A C3A 119.8(2)
C4A N1A H1A 121(2)
C3A N1A H1A 120(2)
C9A N2A C5A 120.51(18)
C9A N2A H2A 117.8(17)
C5A N2A H2A 120.9(17)
C14A N3A C10A 119.22(18)
C14A N3A C13A 128.47(19)
C10A N3A C13A 111.73(18)
C16A N4A C15A 119.8(2)
C16A N4A H4A 119(2)
C15A N4A H4A 117(2)
C26 N6A C25A 110.6(2)
C26 N6A C27A 108.9(2)
C25A N6A C27A 110.4(2)
O1A C1A H1AA 109.5
O1A C1A H1AB 109.5
H1AA C1A H1AB 109.5
O1A C1A H1AC 109.5
H1AA C1A H1AC 109.5
H1AB C1A H1AC 109.5
O2A C2A O1A 123.8(2)
O2A C2A C3A 125.9(2)
O1A C2A C3A 110.2(2)
N1A C3A C2A 110.86(19)
N1A C3A C21A 110.03(19)
C2A C3A C21A 109.63(19)
N1A C3A H3A 108.8
C2A C3A H3A 108.8
C21A C3A H3A 108.8
O3A C4A N1A 121.8(2)
O3A C4A C5A 120.8(2)
N1A C4A C5A 117.3(2)
N2A C5A C4A 112.25(17)
N2A C5A C8A 112.27(19)
C4A C5A C8A 112.90(19)
N2A C5A C6A 114.53(19)
C4A C5A C6A 114.24(19)
C8A C5A C6A 88.66(17)
C7AB C6A C5A 89.0(5)
C7AA C6A C5A 89.6(5)
C7AB C6A H6AC 113.8
C5A C6A H6AC 113.8
C7AB C6A H6AD 113.8
C5A C6A H6AD 113.8
H6AC C6A H6AD 111.0
C7AA C6A H6AA 113.7
C5A C6A H6AA 113.7
C7AA C6A H6AB 113.7
C5A C6A H6AB 113.7
H6AA C6A H6AB 111.0
C8A C7AA C6A 90.3(6)
C8A C7AA H7AA 113.6
C6A C7AA H7AA 113.6
C8A C7AA H7AB 113.6
C6A C7AA H7AB 113.6
H7AA C7AA H7AB 110.9
C6A C7AB C8A 90.3(6)
C6A C7AB H7AC 113.6
C8A C7AB H7AC 113.6
C6A C7AB H7AD 113.6
C8A C7AB H7AD 113.6
H7AC C7AB H7AD 110.9
C7AA C8A C5A 90.4(5)
C7AB C8A C5A 88.2(5)
C7AB C8A H8AC 114.0
C5A C8A H8AC 114.0
C7AB C8A H8AD 114.0
C5A C8A H8AD 114.0
H8AC C8A H8AD 111.2
C7AA C8A H8AA 113.6
C5A C8A H8AA 113.6
C7AA C8A H8AB 113.6
C5A C8A H8AB 113.6
H8AA C8A H8AB 110.8
O4A C9A N2A 122.3(2)
O4A C9A C10A 118.87(19)
N2A C9A C10A 118.75(19)
N3A C10A C9A 115.31(18)
N3A C10A C11A 103.4(2)
C9A C10A C11A 110.6(2)
N3A C10A H10A 109.1
C9A C10A H10A 109.1
C11A C10A H10A 109.1
C12D C11A C10A 105.2(5)
C12C C11A C10A 105.8(2)
C12C C11A H11A 110.6
C10A C11A H11A 110.6
C12C C11A H11B 110.6
C10A C11A H11B 110.6
H11A C11A H11B 108.7
C12D C11A H11C 110.7
C10A C11A H11C 110.7
C12D C11A H11D 110.7
C10A C11A H11D 110.7
H11C C11A H11D 108.8
C13A C12C C11A 103.2(3)
C13A C12C H12A 111.1
C11A C12C H12A 111.1
C13A C12C H12B 111.1
C11A C12C H12B 111.1
H12A C12C H12B 109.1
C11A C12D C13A 110.3(8)
C11A C12D H12C 109.6
C13A C12D H12C 109.6
C11A C12D H12D 109.6
C13A C12D H12D 109.6
H12C C12D H12D 108.1
N3A C13A C12C 104.3(2)
N3A C13A C12D 95.5(5)
N3A C13A H13A 110.9
C12C C13A H13A 110.9
N3A C13A H13B 110.9
C12C C13A H13B 110.9
H13A C13A H13B 108.9
N3A C13A H13C 112.6
C12D C13A H13C 112.6
N3A C13A H13D 112.6
C12D C13A H13D 112.6
H13C C13A H13D 110.1
O5A C14A N3A 121.34(19)
O5A C14A C15A 120.9(2)
N3A C14A C15A 117.7(2)
N4A C15A C25A 109.0(2)
N4A C15A C14A 110.81(19)
C25A C15A C14A 108.18(19)
N4A C15A H15A 109.6
C25A C15A H15A 109.6
C14A C15A H15A 109.6
O7A C16A N4A 124.4(2)
O7A C16A O6A 126.2(2)
N4A C16A O6A 109.3(2)
O6A C17A C20A 111.5(3)
O6A C17A C19A 108.5(3)
C20A C17A C19A 112.9(3)
O6A C17A C18A 102.0(2)
C20A C17A C18A 112.6(3)
C19A C17A C18A 108.7(3)
C17A C18A H18A 109.5
C17A C18A H18B 109.5
H18A C18A H18B 109.5
C17A C18A H18C 109.5
H18A C18A H18C 109.5
H18B C18A H18C 109.5
C17A C19A H19A 109.5
C17A C19A H19B 109.5
H19A C19A H19B 109.5
C17A C19A H19C 109.5
H19A C19A H19C 109.5
H19B C19A H19C 109.5
C17A C20A H20A 109.5
C17A C20A H20B 109.5
H20A C20A H20B 109.5
C17A C20A H20C 109.5
H20A C20A H20C 109.5
H20B C20A H20C 109.5
C22A C21A C3A 114.81(19)
C22A C21A H21A 108.6
C3A C21A H21A 108.6
C22A C21A H21B 108.6
C3A C21A H21B 108.6
H21A C21A H21B 107.5
C24A C22A C23A 111.0(2)
C24A C22A C21A 111.3(2)
C23A C22A C21A 110.1(2)
C24A C22A H22A 108.1
C23A C22A H22A 108.1
C21A C22A H22A 108.1
C22A C23A H23A 109.5
C22A C23A H23B 109.5
H23A C23A H23B 109.5
C22A C23A H23C 109.5
H23A C23A H23C 109.5
H23B C23A H23C 109.5
C22A C24A H24A 109.5
C22A C24A H24B 109.5
H24A C24A H24B 109.5
C22A C24A H24C 109.5
H24A C24A H24C 109.5
H24B C24A H24C 109.5
N6A C25A C15A 111.2(2)
N6A C25A H25A 109.4
C15A C25A H25A 109.4
N6A C25A H25B 109.4
C15A C25A H25B 109.4
H25A C25A H25B 108.0
N6A C26 H26A 109.5
N6A C26 H26B 109.5
H26A C26 H26B 109.5
N6A C26 H26C 109.5
H26A C26 H26C 109.5
H26B C26 H26C 109.5
N6A C27A H27A 109.5
N6A C27A H27B 109.5
H27A C27A H27B 109.5
N6A C27A H27C 109.5
H27A C27A H27C 109.5
H27B C27A H27C 109.5
C2B O1B C1B 116.3(2)
C16B O6B C17B 121.69(17)
C4B N1B C3B 119.2(2)
C4B N1B H1B 121(2)
C3B N1B H1B 119(2)
C9B N2B C5B 120.73(19)
C9B N2B H2B 121.1(18)
C5B N2B H2B 117.0(18)
C14B N3B C10B 120.22(19)
C14B N3B C13B 126.73(19)
C10B N3B C13B 111.24(19)
C16B N4B C15B 121.5(2)
C16B N4B H4B 120.9(17)
C15B N4B H4B 116.3(17)
C25B N6B C26B 110.7(2)
C25B N6B C27B 110.0(2)
C26B N6B C27B 109.4(2)
O1B C1B H1BA 109.5
O1B C1B H1BB 109.5
H1BA C1B H1BB 109.5
O1B C1B H1BC 109.5
H1BA C1B H1BC 109.5
H1BB C1B H1BC 109.5
O2B C2B O1B 123.8(3)
O2B C2B C3B 125.9(3)
O1B C2B C3B 110.3(2)
N1B C3B C2B 110.9(2)
N1B C3B C21B 111.5(2)
C2B C3B C21B 108.9(2)
N1B C3B H3B 108.5
C2B C3B H3B 108.5
C21B C3B H3B 108.5
O3B C4B N1B 121.5(2)
O3B C4B C5B 120.6(2)
N1B C4B C5B 117.7(2)
N2B C5B C4B 112.34(19)
N2B C5B C6B 116.5(2)
C4B C5B C6B 112.8(2)
N2B C5B C8B 113.2(2)
C4B C5B C8B 111.5(2)
C6B C5B C8B 88.4(2)
C7B C6B C5B 89.6(2)
C7B C6B H6BA 113.7
C5B C6B H6BA 113.7
C7B C6B H6BB 113.7
C5B C6B H6BB 113.7
H6BA C6B H6BB 111.0
C8B C7B C6B 90.4(2)
C8B C7B H7BA 113.6
C6B C7B H7BA 113.6
C8B C7B H7BB 113.6
C6B C7B H7BB 113.6
H7BA C7B H7BB 110.9
C7B C8B C5B 89.6(2)
C7B C8B H8BA 113.7
C5B C8B H8BA 113.7
C7B C8B H8BB 113.7
C5B C8B H8BB 113.7
H8BA C8B H8BB 111.0
O4B C9B N2B 122.8(2)
O4B C9B C10B 118.6(2)
N2B C9B C10B 118.6(2)
N3B C10B C9B 115.81(18)
N3B C10B C11B 103.1(2)
C9B C10B C11B 110.4(2)
N3B C10B H10B 109.1
C9B C10B H10B 109.1
C11B C10B H10B 109.1
C12B C11B C10B 104.7(2)
C12B C11B H11E 110.8
C10B C11B H11E 110.8
C12B C11B H11F 110.8
C10B C11B H11F 110.8
H11E C11B H11F 108.9
C13B C12B C11B 104.0(2)
C13B C12B H12E 110.9
C11B C12B H12E 110.9
C13B C12B H12F 110.9
C11B C12B H12F 110.9
H12E C12B H12F 109.0
N3B C13B C12B 104.9(2)
N3B C13B H13E 110.8
C12B C13B H13E 110.8
N3B C13B H13F 110.8
C12B C13B H13F 110.8
H13E C13B H13F 108.8
O5B C14B N3B 121.0(2)
O5B C14B C15B 120.9(2)
N3B C14B C15B 118.14(19)
N4B C15B C25B 108.3(2)
N4B C15B C14B 110.84(18)
C25B C15B C14B 108.2(2)
N4B C15B H15B 109.8
C25B C15B H15B 109.8
C14B C15B H15B 109.8
O7B C16B O6B 126.1(2)
O7B C16B N4B 124.4(2)
O6B C16B N4B 109.5(2)
O6B C17B C19B 108.9(2)
O6B C17B C18B 111.1(2)
C19B C17B C18B 112.7(2)
O6B C17B C20B 102.20(18)
C19B C17B C20B 110.1(2)
C18B C17B C20B 111.4(2)
C17B C18B H18D 109.5
C17B C18B H18E 109.5
H18D C18B H18E 109.5
C17B C18B H18F 109.5
H18D C18B H18F 109.5
H18E C18B H18F 109.5
C17B C19B H19D 109.5
C17B C19B H19E 109.5
H19D C19B H19E 109.5
C17B C19B H19F 109.5
H19D C19B H19F 109.5
H19E C19B H19F 109.5
C17B C20B H20D 109.5
C17B C20B H20E 109.5
H20D C20B H20E 109.5
C17B C20B H20F 109.5
H20D C20B H20F 109.5
H20E C20B H20F 109.5
C3B C21B C22B 115.3(2)
C3B C21B H21C 108.4
C22B C21B H21C 108.4
C3B C21B H21D 108.4
C22B C21B H21D 108.4
H21C C21B H21D 107.5
C23B C22B C24B 109.8(3)
C23B C22B C21B 111.8(3)
C24B C22B C21B 109.8(3)
C23B C22B H22B 108.4
C24B C22B H22B 108.4
C21B C22B H22B 108.4
C22B C23B H23D 109.5
C22B C23B H23E 109.5
H23D C23B H23E 109.5
C22B C23B H23F 109.5
H23D C23B H23F 109.5
H23E C23B H23F 109.5
C22B C24B H24D 109.5
C22B C24B H24E 109.5
H24D C24B H24E 109.5
C22B C24B H24F 109.5
H24D C24B H24F 109.5
H24E C24B H24F 109.5
N6B C25B C15B 112.0(2)
N6B C25B H25C 109.2
C15B C25B H25C 109.2
N6B C25B H25D 109.2
C15B C25B H25D 109.2
H25C C25B H25D 107.9
N6B C26B H26D 109.5
N6B C26B H26E 109.5
H26D C26B H26E 109.5
N6B C26B H26F 109.5
H26D C26B H26F 109.5
H26E C26B H26F 109.5
N6B C27B H27D 109.5
N6B C27B H27E 109.5
H27D C27B H27E 109.5
N6B C27B H27F 109.5
H27D C27B H27F 109.5
H27E C27B H27F 109.5

loop_
_geom_bond_atom_site_label_1
_geom_bond_atom_site_label_2
_geom_bond_distance
O1A C2A 1.344(3)
O1A C1A 1.437(4)
O2A C2A 1.195(3)
O3A C4A 1.222(3)
O4A C9A 1.233(3)
O5A C14A 1.225(3)
O6A C16A 1.349(3)
O6A C17A 1.471(3)
O7A C16A 1.217(3)
N1A C4A 1.341(3)
N1A C3A 1.446(3)
N1A H1A 0.93(2)
N2A C9A 1.335(3)
N2A C5A 1.454(3)
N2A H2A 0.87(2)
N3A C14A 1.349(3)
N3A C10A 1.463(3)
N3A C13A 1.468(3)
N4A C16A 1.342(3)
N4A C15A 1.452(3)
N4A H4A 0.94(2)
N6A C26 1.447(4)
N6A C25A 1.452(3)
N6A C27A 1.467(4)
C1A H1AA 0.9800
C1A H1AB 0.9800
C1A H1AC 0.9800
C2A C3A 1.513(3)
C3A C21A 1.532(3)
C3A H3A 1.0000
C4A C5A 1.526(3)
C5A C8A 1.548(3)
C5A C6A 1.551(3)
C6A C7AB 1.515(13)
C6A C7AA 1.537(14)
C6A H6AC 0.9900
C6A H6AD 0.9900
C6A H6AA 0.9900
C6A H6AB 0.9900
C7AA C8A 1.518(13)
C7AA H7AA 0.9900
C7AA H7AB 0.9900
C7AB C8A 1.540(13)
C7AB H7AC 0.9900
C7AB H7AD 0.9900
C8A H8AC 0.9900
C8A H8AD 0.9900
C8A H8AA 0.9900
C8A H8AB 0.9900
C9A C10A 1.506(3)
C10A C11A 1.531(3)
C10A H10A 1.0000
C11A C12D 1.276(13)
C11A C12C 1.513(5)
C11A H11A 0.9900
C11A H11B 0.9900
C11A H11C 0.9900
C11A H11D 0.9900
C12C C13A 1.503(4)
C12C H12A 0.9900
C12C H12B 0.9900
C12D C13A 1.597(14)
C12D H12C 0.9900
C12D H12D 0.9900
C13A H13A 0.9900
C13A H13B 0.9900
C13A H13C 0.9900
C13A H13D 0.9900
C14A C15A 1.525(3)
C15A C25A 1.523(3)
C15A H15A 1.0000
C17A C20A 1.475(6)
C17A C19A 1.499(5)
C17A C18A 1.525(5)
C18A H18A 0.9800
C18A H18B 0.9800
C18A H18C 0.9800
C19A H19A 0.9800
C19A H19B 0.9800
C19A H19C 0.9800
C20A H20A 0.9800
C20A H20B 0.9800
C20A H20C 0.9800
C21A C22A 1.524(3)
C21A H21A 0.9900
C21A H21B 0.9900
C22A C24A 1.513(4)
C22A C23A 1.514(4)
C22A H22A 1.0000
C23A H23A 0.9800
C23A H23B 0.9800
C23A H23C 0.9800
C24A H24A 0.9800
C24A H24B 0.9800
C24A H24C 0.9800
C25A H25A 0.9900
C25A H25B 0.9900
C26 H26A 0.9800
C26 H26B 0.9800
C26 H26C 0.9800
C27A H27A 0.9800
C27A H27B 0.9800
C27A H27C 0.9800
O1B C2B 1.338(3)
O1B C1B 1.440(4)
O2B C2B 1.195(3)
O3B C4B 1.226(3)
O4B C9B 1.226(3)
O5B C14B 1.226(3)
O6B C16B 1.340(3)
O6B C17B 1.481(3)
O7B C16B 1.221(3)
N1B C4B 1.341(3)
N1B C3B 1.446(3)
N1B H1B 0.90(2)
N2B C9B 1.339(3)
N2B C5B 1.453(3)
N2B H2B 0.90(2)
N3B C14B 1.346(3)
N3B C10B 1.465(3)
N3B C13B 1.475(3)
N4B C16B 1.344(3)
N4B C15B 1.451(3)
N4B H4B 0.90(2)
N6B C25B 1.455(3)
N6B C26B 1.457(4)
N6B C27B 1.460(4)
C1B H1BA 0.9800
C1B H1BB 0.9800
C1B H1BC 0.9800
C2B C3B 1.510(4)
C3B C21B 1.520(4)
C3B H3B 1.0000
C4B C5B 1.524(4)
C5B C6B 1.545(3)
C5B C8B 1.552(3)
C6B C7B 1.525(4)
C6B H6BA 0.9900
C6B H6BB 0.9900
C7B C8B 1.520(4)
C7B H7BA 0.9900
C7B H7BB 0.9900
C8B H8BA 0.9900
C8B H8BB 0.9900
C9B C10B 1.515(3)
C10B C11B 1.541(4)
C10B H10B 1.0000
C11B C12B 1.501(4)
C11B H11E 0.9900
C11B H11F 0.9900
C12B C13B 1.498(4)
C12B H12E 0.9900
C12B H12F 0.9900
C13B H13E 0.9900
C13B H13F 0.9900
C14B C15B 1.527(3)
C15B C25B 1.519(3)
C15B H15B 1.0000
C17B C19B 1.503(4)
C17B C18B 1.507(4)
C17B C20B 1.519(4)
C18B H18D 0.9800
C18B H18E 0.9800
C18B H18F 0.9800
C19B H19D 0.9800
C19B H19E 0.9800
C19B H19F 0.9800
C20B H20D 0.9800
C20B H20E 0.9800
C20B H20F 0.9800
C21B C22B 1.521(4)
C21B H21C 0.9900
C21B H21D 0.9900
C22B C23B 1.503(5)
C22B C24B 1.515(5)
C22B H22B 1.0000
C23B H23D 0.9800
C23B H23E 0.9800
C23B H23F 0.9800
C24B H24D 0.9800
C24B H24E 0.9800
C24B H24F 0.9800
C25B H25C 0.9900
C25B H25D 0.9900
C26B H26D 0.9800
C26B H26E 0.9800
C26B H26F 0.9800
C27B H27D 0.9800
C27B H27E 0.9800
C27B H27F 0.9800

loop_
_geom_hbond_atom_site_label_D
_geom_hbond_atom_site_label_H
_geom_hbond_atom_site_label_A
_geom_hbond_distance_DH
_geom_hbond_distance_HA
_geom_hbond_distance_DA
_geom_hbond_angle_DHA
_geom_hbond_site_symmetry_A
N1A H1A O5A 0.93(2) 2.14(2) 3.045(3) 163(3) .
N2A H2A O7A 0.87(2) 2.28(2) 3.093(3) 156(2) .
N4A H4A O4B 0.94(2) 2.11(3) 2.999(3) 157(3) 1_554
N1B H1B O5B 0.90(2) 2.25(2) 3.141(3) 170(3) .
N2B H2B O7B 0.90(2) 2.18(2) 3.046(2) 160(3) .
N4B H4B O4A 0.90(2) 2.05(2) 2.933(3) 166(2) .

loop_
_geom_torsion_atom_site_label_1
_geom_torsion_atom_site_label_2
_geom_torsion_atom_site_label_3
_geom_torsion_atom_site_label_4
_geom_torsion
C1A O1A C2A O2A -0.3(4)
C1A O1A C2A C3A 177.0(2)
C4A N1A C3A C2A -63.1(3)
C4A N1A C3A C21A 175.5(2)
O2A C2A C3A N1A -35.7(3)
O1A C2A C3A N1A 147.1(2)
O2A C2A C3A C21A 86.0(3)
O1A C2A C3A C21A -91.3(2)
C3A N1A C4A O3A 0.4(3)
C3A N1A C4A C5A 177.33(19)
C9A N2A C5A C4A 66.2(3)
C9A N2A C5A C8A -165.38(19)
C9A N2A C5A C6A -66.2(3)
O3A C4A C5A N2A -162.2(2)
N1A C4A C5A N2A 20.8(3)
O3A C4A C5A C8A 69.7(3)
N1A C4A C5A C8A -107.3(2)
O3A C4A C5A C6A -29.7(3)
N1A C4A C5A C6A 153.3(2)
N2A C5A C6A C7AB -99.2(5)
C4A C5A C6A C7AB 129.4(4)
C8A C5A C6A C7AB 14.8(4)
N2A C5A C6A C7AA -121.6(4)
C4A C5A C6A C7AA 106.9(4)
C8A C5A C6A C7AA -7.7(4)
C5A C6A C7AA C8A 7.8(4)
C5A C6A C7AB C8A -14.9(4)
C6A C7AA C8A C5A -7.9(4)
C6A C7AB C8A C5A 14.9(4)
N2A C5A C8A C7AA 123.8(4)
C4A C5A C8A C7AA -108.1(4)
C6A C5A C8A C7AA 7.8(4)
N2A C5A C8A C7AB 101.5(5)
C4A C5A C8A C7AB -130.4(4)
C6A C5A C8A C7AB -14.5(4)
C5A N2A C9A O4A 5.7(3)
C5A N2A C9A C10A -177.74(19)
C14A N3A C10A C9A 65.0(3)
C13A N3A C10A C9A -123.0(2)
C14A N3A C10A C11A -174.1(2)
C13A N3A C10A C11A -2.1(3)
O4A C9A C10A N3A -165.3(2)
N2A C9A C10A N3A 18.0(3)
O4A C9A C10A C11A 77.8(3)
N2A C9A C10A C11A -98.9(2)
N3A C10A C11A C12D -22.4(8)
C9A C10A C11A C12D 101.6(8)
N3A C10A C11A C12C 22.2(3)
C9A C10A C11A C12C 146.2(3)
C10A C11A C12C C13A -33.6(4)
C10A C11A C12D C13A 37.4(10)
C14A N3A C13A C12C 152.3(3)
C10A N3A C13A C12C -18.7(3)
C14A N3A C13A C12D -168.9(6)
C10A N3A C13A C12D 20.1(6)
C11A C12C C13A N3A 31.6(3)
C11A C12D C13A N3A -36.8(9)
C10A N3A C14A O5A -7.0(3)
C13A N3A C14A O5A -177.5(2)
C10A N3A C14A C15A 171.80(18)
C13A N3A C14A C15A 1.4(3)
C16A N4A C15A C25A -174.3(2)
C16A N4A C15A C14A -55.4(3)
O5A C14A C15A N4A -51.4(3)
N3A C14A C15A N4A 129.7(2)
O5A C14A C15A C25A 68.0(3)
N3A C14A C15A C25A -110.8(2)
C15A N4A C16A O7A 14.2(4)
C15A N4A C16A O6A -167.7(2)
C17A O6A C16A O7A 6.3(5)
C17A O6A C16A N4A -171.8(3)
C16A O6A C17A C20A -61.4(4)
C16A O6A C17A C19A 63.6(4)
C16A O6A C17A C18A 178.2(3)
N1A C3A C21A C22A -73.3(3)
C2A C3A C21A C22A 164.5(2)
C3A C21A C22A C24A -71.0(3)
C3A C21A C22A C23A 165.4(2)
C26 N6A C25A C15A -157.3(2)
C27A N6A C25A C15A 82.1(3)
N4A C15A C25A N6A -170.0(2)
C14A C15A C25A N6A 69.5(3)
C1B O1B C2B O2B -0.7(5)
C1B O1B C2B C3B 175.9(3)
C4B N1B C3B C2B -62.8(3)
C4B N1B C3B C21B 175.6(2)
O2B C2B C3B N1B -38.9(4)
O1B C2B C3B N1B 144.5(2)
O2B C2B C3B C21B 84.1(3)
O1B C2B C3B C21B -92.5(3)
C3B N1B C4B O3B 3.0(4)
C3B N1B C4B C5B 179.3(2)
C9B N2B C5B C4B 65.0(3)
C9B N2B C5B C6B -67.3(3)
C9B N2B C5B C8B -167.6(2)
O3B C4B C5B N2B -157.6(2)
N1B C4B C5B N2B 26.1(3)
O3B C4B C5B C6B -23.5(3)
N1B C4B C5B C6B 160.2(2)
O3B C4B C5B C8B 74.2(3)
N1B C4B C5B C8B -102.1(3)
N2B C5B C6B C7B -125.8(2)
C4B C5B C6B C7B 102.2(2)
C8B C5B C6B C7B -10.5(2)
C5B C6B C7B C8B 10.8(2)
C6B C7B C8B C5B -10.7(2)
N2B C5B C8B C7B 128.8(2)
C4B C5B C8B C7B -103.4(2)
C6B C5B C8B C7B 10.6(2)
C5B N2B C9B O4B 4.7(4)
C5B N2B C9B C10B -178.1(2)
C14B N3B C10B C9B 63.6(3)
C13B N3B C10B C9B -130.7(2)
C14B N3B C10B C11B -175.8(2)
C13B N3B C10B C11B -10.1(3)
O4B C9B C10B N3B -168.1(2)
N2B C9B C10B N3B 14.7(3)
O4B C9B C10B C11B 75.4(3)
N2B C9B C10B C11B -101.9(3)
N3B C10B C11B C12B 27.8(3)
C9B C10B C11B C12B 152.1(3)
C10B C11B C12B C13B -35.3(4)
C14B N3B C13B C12B 153.0(2)
C10B N3B C13B C12B -11.6(3)
C11B C12B C13B N3B 28.8(3)
C10B N3B C14B O5B -6.0(3)
C13B N3B C14B O5B -169.3(2)
C10B N3B C14B C15B 173.91(19)
C13B N3B C14B C15B 10.6(3)
C16B N4B C15B C25B -170.2(2)
C16B N4B C15B C14B -51.7(3)
O5B C14B C15B N4B -46.8(3)
N3B C14B C15B N4B 133.3(2)
O5B C14B C15B C25B 71.8(3)
N3B C14B C15B C25B -108.1(2)
C17B O6B C16B O7B 12.3(4)
C17B O6B C16B N4B -168.6(2)
C15B N4B C16B O7B 8.9(4)
C15B N4B C16B O6B -170.2(2)
C16B O6B C17B C19B 64.1(3)
C16B O6B C17B C18B -60.5(3)
C16B O6B C17B C20B -179.4(2)
N1B C3B C21B C22B -65.6(3)
C2B C3B C21B C22B 171.7(2)
C3B C21B C22B C23B -55.4(4)
C3B C21B C22B C24B -177.6(3)
C26B N6B C25B C15B 84.8(3)
C27B N6B C25B C15B -154.1(2)
N4B C15B C25B N6B -169.9(2)
C14B C15B C25B N6B 69.9(3)
